data_4127559
loop_
_publ_author_name
'Bour, James R.'
'Ferguson, Devin M.'
'McClain, Edward J.'
'Kampf, Jeff W.'
'Sanford, Melanie S.'

_publ_section_title
;
 Connecting Organometallic Ni(III) and Ni(IV): Reactions of
 Carbon-Centered Radicals with High-Valent Organonickel Complexes.
;
_journal_issue 22
_journal_name_full 'Journal of the American Chemical Society'
_journal_page_first 8914
_journal_page_last 8920
_journal_paper_doi 10.1021/jacs.9b02411
_journal_volume 141
_journal_year 2019
_chemical_formula_moiety 'C19 H14 B F9 N6 Ni'
_chemical_formula_sum 'C19 H14 B F9 N6 Ni'
_chemical_formula_weight 566.88
_space_group_crystal_system triclinic
_space_group_IT_number 2
_space_group_name_Hall '-P 1'
_space_group_name_H-M_alt 'P -1'
_symmetry_space_group_name_Hall '-P 1'
_symmetry_space_group_name_H-M 'P -1'
_atom_sites_solution_hydrogens geom
_audit_creation_method SHELXL-2016/6
_cell_angle_alpha 98.118(2)
_cell_angle_beta 92.716(2)
_cell_angle_gamma 106.997(3)
_cell_formula_units_Z 2
_cell_length_a 9.5099(3)
_cell_length_b 9.9578(3)
_cell_length_c 12.0931(3)
_cell_measurement_reflns_used 9288
_cell_measurement_temperature 85(2)
_cell_measurement_theta_max 68.7390
_cell_measurement_theta_min 3.6970
_cell_volume 1079.43(6)
_computing_cell_refinement 'CrysAlisPro 1.171.38.41 (Rigaku OD, 2015)'
_computing_data_collection 'CrysAlisPro 1.171.38.41 (Rigaku OD, 2015)'
_computing_data_reduction 'CrysAlisPro 1.171.38.41 (Rigaku OD, 2015)'
_computing_molecular_graphics 'Bruker SHELXTL'
_computing_publication_material 'Bruker SHELXTL'
_computing_structure_refinement 'SHELXL-2016/6 (Sheldrick, 2016)'
_computing_structure_solution 'SHELXT (Sheldrick, 2014)'
_diffrn_ambient_temperature 85(2)
_diffrn_measured_fraction_theta_full 0.978
_diffrn_measured_fraction_theta_max 0.967
_diffrn_measurement_device_type 'Rigaku Saturn 944+ CCD'
_diffrn_measurement_method '\w scans'
_diffrn_radiation_type CuK\a
_diffrn_radiation_wavelength 1.54184
_diffrn_reflns_av_R_equivalents 0.0414
_diffrn_reflns_av_unetI/netI 0.0284
_diffrn_reflns_Laue_measured_fraction_full 0.978
_diffrn_reflns_Laue_measured_fraction_max 0.967
_diffrn_reflns_limit_h_max 11
_diffrn_reflns_limit_h_min -11
_diffrn_reflns_limit_k_max 12
_diffrn_reflns_limit_k_min -11
_diffrn_reflns_limit_l_max 14
_diffrn_reflns_limit_l_min -14
_diffrn_reflns_number 16508
_diffrn_reflns_point_group_measured_fraction_full 0.978
_diffrn_reflns_point_group_measured_fraction_max 0.967
_diffrn_reflns_theta_full 67.684
_diffrn_reflns_theta_max 69.212
_diffrn_reflns_theta_min 3.708
_diffrn_source 'micro-focus rotating anode'
_exptl_absorpt_coefficient_mu 2.231
_exptl_absorpt_correction_T_max 1.00000
_exptl_absorpt_correction_T_min 0.91740
_exptl_absorpt_correction_type multi-scan
_exptl_absorpt_process_details
; 
CrysAlisPro 1.171.38.41 (Rigaku Oxford Diffraction, 2015) 
Empirical absorption correction using spherical harmonics, 
 implemented in SCALE3 ABSPACK scaling algorithm. 
;
_exptl_crystal_colour orange
_exptl_crystal_density_diffrn 1.744
_exptl_crystal_description plate
_exptl_crystal_F_000 568
_exptl_crystal_size_max 0.060
_exptl_crystal_size_mid 0.060
_exptl_crystal_size_min 0.030
_refine_diff_density_max 1.229
_refine_diff_density_min -0.368
_refine_diff_density_rms 0.084
_refine_ls_extinction_method none
_refine_ls_goodness_of_fit_ref 1.031
_refine_ls_hydrogen_treatment constr
_refine_ls_matrix_type full
_refine_ls_number_parameters 325
_refine_ls_number_reflns 3901
_refine_ls_number_restraints 0
_refine_ls_restrained_S_all 1.031
_refine_ls_R_factor_all 0.0457
_refine_ls_R_factor_gt 0.0439
_refine_ls_shift/su_max 0.000
_refine_ls_shift/su_mean 0.000
_refine_ls_structure_factor_coef Fsqd
_refine_ls_weighting_details 'w=1/[\s^2^(Fo^2^)+(0.0702P)^2^+1.5188P] where P=(Fo^2^+2Fc^2^)/3'
_refine_ls_weighting_scheme calc
_refine_ls_wR_factor_gt 0.1189
_refine_ls_wR_factor_ref 0.1214
_reflns_Friedel_coverage 0.000
_reflns_number_gt 3716
_reflns_number_total 3901
_reflns_threshold_expression 'I > 2\s(I)'
_cod_data_source_file ja9b02411_si_002.cif
_cod_data_source_block jrb4115
_cod_database_code 4127559
_shelx_shelxl_version_number 2016/6
_shelx_space_group_comment
; 
The symmetry employed for this shelxl refinement is uniquely defined 
by the following loop, which should always be used as a source of 
symmetry information in preference to the above space-group names. 
They are only intended as comments. 
;
_shelx_estimated_absorpt_t_min 0.878
_shelx_estimated_absorpt_t_max 0.936

loop_
_space_group_symop_operation_xyz
'x, y, z'
'-x, -y, -z'

loop_
_atom_site_label
_atom_site_type_symbol
_atom_site_fract_x
_atom_site_fract_y
_atom_site_fract_z
_atom_site_U_iso_or_equiv
_atom_site_adp_type
_atom_site_occupancy
_atom_site_site_symmetry_order
_atom_site_calc_flag
_atom_site_refinement_flags_posn
_atom_site_refinement_flags_adp
Ni1 Ni 0.32757(4) 0.25761(4) 0.24260(3) 0.01589(15) Uani 1 1 d . .
F1 F 0.06238(19) 0.26137(19) 0.69603(13) 0.0332(4) Uani 1 1 d . .
F2 F 0.31682(18) -0.00547(16) 0.12995(13) 0.0278(4) Uani 1 1 d . .
F3 F 0.29986(18) -0.00806(16) 0.30667(14) 0.0306(4) Uani 1 1 d . .
F4 F 0.56068(19) -0.02110(17) 0.28785(16) 0.0375(4) Uani 1 1 d . .
F5 F 0.59005(18) 0.09088(19) 0.14644(14) 0.0337(4) Uani 1 1 d . .
F6 F 0.61854(18) 0.20795(17) 0.43115(13) 0.0313(4) Uani 1 1 d . .
F7 F 0.75946(17) 0.27633(18) 0.30159(15) 0.0348(4) Uani 1 1 d . .
F8 F 0.55232(17) 0.42860(16) 0.40813(12) 0.0244(3) Uani 1 1 d . .
F9 F 0.60954(16) 0.42586(16) 0.23782(12) 0.0260(3) Uani 1 1 d . .
N1 N 0.3772(2) 0.2812(2) 0.07863(17) 0.0180(4) Uani 1 1 d . .
N2 N 0.2810(2) 0.3290(2) 0.01889(17) 0.0189(4) Uani 1 1 d . .
N3 N 0.1217(2) 0.1572(2) 0.17908(17) 0.0188(4) Uani 1 1 d . .
N4 N 0.0558(2) 0.2182(2) 0.10659(17) 0.0188(4) Uani 1 1 d . .
N5 N 0.3003(2) 0.4496(2) 0.25370(16) 0.0163(4) Uani 1 1 d . .
N6 N 0.2035(2) 0.4696(2) 0.17544(16) 0.0174(4) Uani 1 1 d . .
C1 C 0.2488(3) 0.2504(3) 0.3955(2) 0.0200(5) Uani 1 1 d . .
C2 C 0.3078(3) 0.2053(3) 0.4851(2) 0.0229(5) Uani 1 1 d . .
H2A H 0.391433 0.172017 0.477417 0.028 Uiso 1 1 calc R U
C3 C 0.2440(3) 0.2088(3) 0.5872(2) 0.0270(6) Uani 1 1 d . .
H3A H 0.283541 0.177970 0.649219 0.032 Uiso 1 1 calc R U
C4 C 0.1240(3) 0.2573(3) 0.5960(2) 0.0262(6) Uani 1 1 d . .
C5 C 0.0614(3) 0.3008(3) 0.5083(2) 0.0263(6) Uani 1 1 d . .
H5A H -0.022849 0.332930 0.516793 0.032 Uiso 1 1 calc R U
C6 C 0.1242(3) 0.2969(3) 0.4068(2) 0.0239(5) Uani 1 1 d . .
H6A H 0.082384 0.325913 0.344867 0.029 Uiso 1 1 calc R U
C7 C 0.3674(3) 0.0735(3) 0.2328(2) 0.0203(5) Uani 1 1 d . .
C8 C 0.5348(3) 0.0898(3) 0.2492(2) 0.0276(6) Uani 1 1 d . .
C9 C 0.6169(3) 0.2303(3) 0.3221(2) 0.0235(5) Uani 1 1 d . .
C10 C 0.5348(3) 0.3419(3) 0.3079(2) 0.0193(5) Uani 1 1 d . .
C11 C 0.4844(3) 0.2736(3) 0.0119(2) 0.0227(5) Uani 1 1 d . .
H11A H 0.567194 0.243913 0.031598 0.027 Uiso 1 1 calc R U
C12 C 0.4575(3) 0.3153(3) -0.0900(2) 0.0249(6) Uani 1 1 d . .
H12A H 0.515941 0.319054 -0.151779 0.030 Uiso 1 1 calc R U
C13 C 0.3289(3) 0.3497(3) -0.0822(2) 0.0220(5) Uani 1 1 d . .
H13A H 0.281130 0.382703 -0.138667 0.026 Uiso 1 1 calc R U
C14 C 0.0204(3) 0.0372(3) 0.1942(2) 0.0227(5) Uani 1 1 d . .
H14A H 0.036349 -0.026657 0.241300 0.027 Uiso 1 1 calc R U
C15 C -0.1108(3) 0.0198(3) 0.1313(2) 0.0263(6) Uani 1 1 d . .
H15A H -0.199972 -0.056077 0.126556 0.032 Uiso 1 1 calc R U
C16 C -0.0844(3) 0.1360(3) 0.0769(2) 0.0236(5) Uani 1 1 d . .
H16A H -0.153602 0.154962 0.026778 0.028 Uiso 1 1 calc R U
C17 C 0.1803(3) 0.5957(3) 0.2065(2) 0.0207(5) Uani 1 1 d . .
H17A H 0.117623 0.634106 0.165838 0.025 Uiso 1 1 calc R U
C18 C 0.2624(3) 0.6602(3) 0.3073(2) 0.0216(5) Uani 1 1 d . .
H18A H 0.267597 0.749899 0.349394 0.026 Uiso 1 1 calc R U
C19 C 0.3356(3) 0.5656(3) 0.3338(2) 0.0186(5) Uani 1 1 d . .
H19A H 0.401237 0.580484 0.399152 0.022 Uiso 1 1 calc R U
B1 B 0.1454(3) 0.3560(3) 0.0698(2) 0.0189(5) Uani 1 1 d . .
H1 H 0.085082 0.388090 0.015095 0.023 Uiso 1 1 calc R U

loop_
_atom_site_aniso_label
_atom_site_aniso_U_11
_atom_site_aniso_U_22
_atom_site_aniso_U_33
_atom_site_aniso_U_23
_atom_site_aniso_U_13
_atom_site_aniso_U_12
Ni1 0.0166(2) 0.0153(2) 0.0168(2) 0.00305(16) 0.00068(16) 0.00628(17)
F1 0.0410(9) 0.0453(10) 0.0223(8) 0.0130(7) 0.0141(7) 0.0215(8)
F2 0.0330(8) 0.0235(8) 0.0259(8) -0.0050(6) -0.0042(6) 0.0122(6)
F3 0.0385(9) 0.0214(8) 0.0375(9) 0.0111(6) 0.0110(7) 0.0137(7)
F4 0.0372(9) 0.0259(8) 0.0528(11) 0.0025(7) -0.0106(8) 0.0187(7)
F5 0.0315(9) 0.0425(10) 0.0296(8) -0.0020(7) 0.0041(7) 0.0185(7)
F6 0.0369(9) 0.0357(9) 0.0258(8) 0.0049(7) -0.0029(7) 0.0188(7)
F7 0.0220(8) 0.0387(9) 0.0445(10) 0.0030(7) 0.0020(7) 0.0123(7)
F8 0.0271(8) 0.0275(8) 0.0188(7) -0.0027(6) -0.0028(6) 0.0126(6)
F9 0.0217(7) 0.0276(8) 0.0254(8) 0.0087(6) -0.0011(6) 0.0007(6)
N1 0.0171(10) 0.0188(10) 0.0178(10) 0.0006(8) 0.0021(8) 0.0062(8)
N2 0.0224(10) 0.0187(10) 0.0157(9) 0.0025(8) 0.0007(8) 0.0064(8)
N3 0.0213(10) 0.0174(10) 0.0192(10) 0.0036(8) 0.0028(8) 0.0077(8)
N4 0.0174(10) 0.0204(10) 0.0180(10) -0.0005(8) -0.0009(8) 0.0069(8)
N5 0.0178(10) 0.0179(10) 0.0142(9) 0.0025(7) -0.0002(8) 0.0073(8)
N6 0.0187(10) 0.0188(10) 0.0165(9) 0.0041(8) 0.0005(8) 0.0081(8)
C1 0.0222(12) 0.0203(12) 0.0186(11) 0.0035(9) 0.0050(10) 0.0074(10)
C2 0.0255(13) 0.0245(13) 0.0222(12) 0.0062(10) 0.0025(10) 0.0116(10)
C3 0.0317(14) 0.0311(14) 0.0219(13) 0.0098(10) 0.0022(11) 0.0126(11)
C4 0.0338(14) 0.0288(13) 0.0197(12) 0.0074(10) 0.0100(11) 0.0125(11)
C5 0.0277(13) 0.0298(14) 0.0256(13) 0.0072(11) 0.0070(11) 0.0128(11)
C6 0.0267(13) 0.0246(13) 0.0234(13) 0.0075(10) 0.0014(10) 0.0108(11)
C7 0.0245(12) 0.0170(11) 0.0202(12) 0.0004(9) -0.0001(10) 0.0087(10)
C8 0.0291(14) 0.0236(13) 0.0328(14) -0.0003(11) -0.0023(11) 0.0155(11)
C9 0.0174(12) 0.0282(13) 0.0266(13) 0.0030(10) 0.0008(10) 0.0104(10)
C10 0.0223(12) 0.0208(12) 0.0159(11) 0.0033(9) 0.0006(9) 0.0083(10)
C11 0.0183(12) 0.0233(12) 0.0243(12) -0.0018(10) 0.0052(10) 0.0049(10)
C12 0.0258(13) 0.0234(13) 0.0199(12) -0.0018(10) 0.0083(10) 0.0003(10)
C13 0.0304(13) 0.0180(11) 0.0139(11) 0.0019(9) 0.0027(10) 0.0020(10)
C14 0.0234(12) 0.0160(11) 0.0281(13) 0.0026(10) 0.0088(10) 0.0047(10)
C15 0.0171(12) 0.0209(12) 0.0368(15) -0.0038(11) 0.0068(11) 0.0027(10)
C16 0.0142(11) 0.0266(13) 0.0273(13) -0.0055(10) -0.0006(10) 0.0072(10)
C17 0.0234(12) 0.0191(12) 0.0234(12) 0.0048(9) 0.0018(10) 0.0118(10)
C18 0.0263(13) 0.0191(12) 0.0212(12) 0.0022(9) 0.0034(10) 0.0099(10)
C19 0.0217(12) 0.0184(11) 0.0155(11) 0.0008(9) 0.0004(9) 0.0070(9)
B1 0.0207(13) 0.0196(13) 0.0173(12) 0.0025(10) -0.0012(10) 0.0081(11)

loop_
_atom_type_symbol
_atom_type_description
_atom_type_scat_dispersion_real
_atom_type_scat_dispersion_imag
_atom_type_scat_source
C C 0.0181 0.0091 'International Tables Vol C Tables 4.2.6.8 and 6.1.1.4'
H H 0.0000 0.0000 'International Tables Vol C Tables 4.2.6.8 and 6.1.1.4'
B B 0.0090 0.0039 'International Tables Vol C Tables 4.2.6.8 and 6.1.1.4'
N N 0.0311 0.0180 'International Tables Vol C Tables 4.2.6.8 and 6.1.1.4'
F F 0.0727 0.0534 'International Tables Vol C Tables 4.2.6.8 and 6.1.1.4'
Ni Ni -3.0029 0.5091 'International Tables Vol C Tables 4.2.6.8 and 6.1.1.4'

loop_
_geom_angle_atom_site_label_1
_geom_angle_atom_site_label_2
_geom_angle_atom_site_label_3
_geom_angle
C7 Ni1 N3 89.57(9)
C7 Ni1 C10 85.68(10)
N3 Ni1 C10 175.13(9)
C7 Ni1 N5 176.55(9)
N3 Ni1 N5 93.75(8)
C10 Ni1 N5 91.02(9)
C7 Ni1 C1 94.66(10)
N3 Ni1 C1 86.35(9)
C10 Ni1 C1 92.97(10)
N5 Ni1 C1 86.49(9)
C7 Ni1 N1 93.65(9)
N3 Ni1 N1 87.01(8)
C10 Ni1 N1 94.34(9)
N5 Ni1 N1 85.60(8)
C1 Ni1 N1 169.31(9)
C11 N1 N2 105.8(2)
C11 N1 Ni1 139.18(18)
N2 N1 Ni1 114.77(15)
C13 N2 N1 109.8(2)
C13 N2 B1 129.1(2)
N1 N2 B1 121.09(19)
C14 N3 N4 106.9(2)
C14 N3 Ni1 134.31(18)
N4 N3 Ni1 118.77(15)
C16 N4 N3 109.3(2)
C16 N4 B1 131.3(2)
N3 N4 B1 119.38(19)
C19 N5 N6 106.42(19)
C19 N5 Ni1 134.51(16)
N6 N5 Ni1 117.87(14)
C17 N6 N5 109.53(19)
C17 N6 B1 131.3(2)
N5 N6 B1 119.11(19)
C2 C1 C6 119.8(2)
C2 C1 Ni1 125.8(2)
C6 C1 Ni1 114.35(18)
C1 C2 C3 119.9(2)
C1 C2 H2A 120.1
C3 C2 H2A 120.1
C4 C3 C2 118.8(2)
C4 C3 H3A 120.6
C2 C3 H3A 120.6
C3 C4 F1 118.7(2)
C3 C4 C5 122.8(3)
F1 C4 C5 118.5(2)
C4 C5 C6 118.5(3)
C4 C5 H5A 120.8
C6 C5 H5A 120.8
C1 C6 C5 120.2(2)
C1 C6 H6A 119.9
C5 C6 H6A 119.9
F3 C7 F2 105.36(19)
F3 C7 C8 107.4(2)
F2 C7 C8 106.6(2)
F3 C7 Ni1 114.05(17)
F2 C7 Ni1 110.17(16)
C8 C7 Ni1 112.69(17)
F4 C8 F5 105.4(2)
F4 C8 C9 112.4(2)
F5 C8 C9 107.3(2)
F4 C8 C7 112.4(2)
F5 C8 C7 108.6(2)
C9 C8 C7 110.5(2)
F7 C9 F6 105.7(2)
F7 C9 C8 112.1(2)
F6 C9 C8 107.6(2)
F7 C9 C10 112.2(2)
F6 C9 C10 109.3(2)
C8 C9 C10 109.7(2)
F9 C10 F8 105.19(19)
F9 C10 C9 106.8(2)
F8 C10 C9 107.66(19)
F9 C10 Ni1 108.24(15)
F8 C10 Ni1 114.45(17)
C9 C10 Ni1 113.91(16)
N1 C11 C12 110.6(2)
N1 C11 H11A 124.7
C12 C11 H11A 124.7
C13 C12 C11 105.1(2)
C13 C12 H12A 127.5
C11 C12 H12A 127.5
N2 C13 C12 108.7(2)
N2 C13 H13A 125.6
C12 C13 H13A 125.6
N3 C14 C15 110.1(2)
N3 C14 H14A 124.9
C15 C14 H14A 124.9
C16 C15 C14 105.3(2)
C16 C15 H15A 127.4
C14 C15 H15A 127.4
N4 C16 C15 108.5(2)
N4 C16 H16A 125.7
C15 C16 H16A 125.7
N6 C17 C18 108.8(2)
N6 C17 H17A 125.6
C18 C17 H17A 125.6
C17 C18 C19 105.0(2)
C17 C18 H18A 127.5
C19 C18 H18A 127.5
N5 C19 C18 110.3(2)
N5 C19 H19A 124.8
C18 C19 H19A 124.8
N4 B1 N2 107.6(2)
N4 B1 N6 108.2(2)
N2 B1 N6 106.67(19)
N4 B1 H1 111.4
N2 B1 H1 111.4
N6 B1 H1 111.4

loop_
_geom_bond_atom_site_label_1
_geom_bond_atom_site_label_2
_geom_bond_distance
Ni1 C7 1.967(2)
Ni1 N3 1.980(2)
Ni1 C10 1.978(2)
Ni1 N5 1.990(2)
Ni1 C1 2.031(2)
Ni1 N1 2.089(2)
F1 C4 1.369(3)
F2 C7 1.358(3)
F3 C7 1.351(3)
F4 C8 1.338(3)
F5 C8 1.372(3)
F6 C9 1.369(3)
F7 C9 1.345(3)
F8 C10 1.358(3)
F9 C10 1.353(3)
N1 C11 1.343(3)
N1 N2 1.368(3)
N2 C13 1.346(3)
N2 B1 1.532(4)
N3 C14 1.340(3)
N3 N4 1.360(3)
N4 C16 1.346(3)
N4 B1 1.527(3)
N5 C19 1.346(3)
N5 N6 1.364(3)
N6 C17 1.342(3)
N6 B1 1.542(3)
C1 C2 1.385(4)
C1 C6 1.398(4)
C2 C3 1.402(4)
C2 H2A 0.9500
C3 C4 1.366(4)
C3 H3A 0.9500
C4 C5 1.375(4)
C5 C6 1.391(4)
C5 H5A 0.9500
C6 H6A 0.9500
C7 C8 1.552(4)
C8 C9 1.514(4)
C9 C10 1.557(3)
C11 C12 1.390(4)
C11 H11A 0.9500
C12 C13 1.368(4)
C12 H12A 0.9500
C13 H13A 0.9500
C14 C15 1.382(4)
C14 H14A 0.9500
C15 C16 1.377(4)
C15 H15A 0.9500
C16 H16A 0.9500
C17 C18 1.379(4)
C17 H17A 0.9500
C18 C19 1.387(4)
C18 H18A 0.9500
C19 H19A 0.9500
B1 H1 1.0000

loop_
_geom_torsion_atom_site_label_1
_geom_torsion_atom_site_label_2
_geom_torsion_atom_site_label_3
_geom_torsion_atom_site_label_4
_geom_torsion
C11 N1 N2 C13 0.1(3)
Ni1 N1 N2 C13 175.75(15)
C11 N1 N2 B1 -178.0(2)
Ni1 N1 N2 B1 -2.3(3)
C14 N3 N4 C16 -0.4(3)
Ni1 N3 N4 C16 -177.71(16)
C14 N3 N4 B1 -178.2(2)
Ni1 N3 N4 B1 4.4(3)
C19 N5 N6 C17 0.3(3)
Ni1 N5 N6 C17 169.55(16)
C19 N5 N6 B1 178.1(2)
Ni1 N5 N6 B1 -12.6(3)
C6 C1 C2 C3 -1.1(4)
Ni1 C1 C2 C3 178.57(19)
C1 C2 C3 C4 -0.1(4)
C2 C3 C4 F1 -179.6(2)
C2 C3 C4 C5 1.0(4)
C3 C4 C5 C6 -0.8(4)
F1 C4 C5 C6 179.9(2)
C2 C1 C6 C5 1.4(4)
Ni1 C1 C6 C5 -178.3(2)
C4 C5 C6 C1 -0.4(4)
F3 C7 C8 F4 27.9(3)
F2 C7 C8 F4 -84.6(3)
Ni1 C7 C8 F4 154.39(18)
F3 C7 C8 F5 144.1(2)
F2 C7 C8 F5 31.5(3)
Ni1 C7 C8 F5 -89.5(2)
F3 C7 C8 C9 -98.5(2)
F2 C7 C8 C9 148.9(2)
Ni1 C7 C8 C9 28.0(3)
F4 C8 C9 F7 79.6(3)
F5 C8 C9 F7 -35.8(3)
C7 C8 C9 F7 -154.0(2)
F4 C8 C9 F6 -36.3(3)
F5 C8 C9 F6 -151.6(2)
C7 C8 C9 F6 90.2(2)
F4 C8 C9 C10 -155.1(2)
F5 C8 C9 C10 89.5(2)
C7 C8 C9 C10 -28.7(3)
F7 C9 C10 F9 24.0(3)
F6 C9 C10 F9 140.94(19)
C8 C9 C10 F9 -101.3(2)
F7 C9 C10 F8 -88.5(2)
F6 C9 C10 F8 28.4(3)
C8 C9 C10 F8 146.1(2)
F7 C9 C10 Ni1 143.42(18)
F6 C9 C10 Ni1 -99.6(2)
C8 C9 C10 Ni1 18.1(3)
N2 N1 C11 C12 -0.3(3)
Ni1 N1 C11 C12 -174.24(18)
N1 C11 C12 C13 0.4(3)
N1 N2 C13 C12 0.1(3)
B1 N2 C13 C12 178.0(2)
C11 C12 C13 N2 -0.3(3)
N4 N3 C14 C15 0.3(3)
Ni1 N3 C14 C15 177.06(19)
N3 C14 C15 C16 -0.1(3)
N3 N4 C16 C15 0.3(3)
B1 N4 C16 C15 177.8(2)
C14 C15 C16 N4 -0.1(3)
N5 N6 C17 C18 -0.3(3)
B1 N6 C17 C18 -177.7(2)
N6 C17 C18 C19 0.2(3)
N6 N5 C19 C18 -0.2(3)
Ni1 N5 C19 C18 -166.83(18)
C17 C18 C19 N5 0.0(3)
C16 N4 B1 N2 -121.2(3)
N3 N4 B1 N2 56.1(3)
C16 N4 B1 N6 123.9(3)
N3 N4 B1 N6 -58.8(3)
C13 N2 B1 N4 126.2(2)
N1 N2 B1 N4 -56.2(3)
C13 N2 B1 N6 -117.9(2)
N1 N2 B1 N6 59.7(3)
C17 N6 B1 N4 -118.9(3)
N5 N6 B1 N4 63.9(3)
C17 N6 B1 N2 125.6(3)
N5 N6 B1 N2 -51.6(3)
